data_7213051
loop_
_publ_author_name
'Larsen, Mogens'
'Krebs, Frederik C.'
'Harrit, Niels'
'J\/orgensen, Mikkel'

_publ_section_title
;
 Synthesis and conformational studies of a series of
 5,17-bis-aryl-25,26,27,28-tetrapropoxycalix[4]arenes: the influence of
 \p--\p interactions on the molecular structure
;
_journal_issue 8
_journal_name_full 'Journal of the Chemical Society, Perkin Transactions 2'
_journal_page_first 1749
_journal_paper_doi 10.1039/a901881f
_journal_year 1999
_chemical_formula_sum 'C52 H54 Br2 O4'
_chemical_formula_weight 902.77
_chemical_name_systematic
; 
 5,17-Bis(3-bromophenyl)-25,26,27,28-tetrapropoxycalixarene 
;
_space_group_IT_number 15
_symmetry_cell_setting monoclinic
_symmetry_space_group_name_Hall '-C 2yc'
_symmetry_space_group_name_H-M 'C 1 2/c 1'
_atom_sites_solution_hydrogens geom
_atom_sites_solution_primary direct
_atom_sites_solution_secondary difmap
_audit_creation_method SHELXL
_cell_angle_alpha 90.00
_cell_angle_beta 123.02(3)
_cell_angle_gamma 90.00
_cell_formula_units_Z 4
_cell_length_a 30.890(6)
_cell_length_b 9.590(2)
_cell_length_c 18.151(4)
_cell_measurement_temperature 120(2)
_cell_volume 4508(2)
_computing_cell_refinement 'SAINT Siemens'
_computing_data_collection 'SMART Siemens'
_computing_data_reduction 'SAINT Siemens'
_computing_molecular_graphics 'SHELXTL (Sheldrick)'
_computing_publication_material 'XCIF (Sheldrick)'
_computing_structure_refinement 'SHELXL-93 (Sheldrick, 1993)'
_computing_structure_solution 'SHELXS-86 (Sheldrick, 1990)'
_diffrn_ambient_temperature 293(2)
_diffrn_measurement_device_type 'Siemens SMART CCD'
_diffrn_measurement_method 'omega scan, frame data integration'
_diffrn_radiation_monochromator graphite
_diffrn_radiation_source 'fine-focus sealed tube'
_diffrn_radiation_type MoK\a
_diffrn_radiation_wavelength 0.71073
_diffrn_reflns_av_R_equivalents 0.0382
_diffrn_reflns_av_sigmaI/netI 0.0287
_diffrn_reflns_limit_h_max 38
_diffrn_reflns_limit_h_min -38
_diffrn_reflns_limit_k_max 11
_diffrn_reflns_limit_k_min -11
_diffrn_reflns_limit_l_max 22
_diffrn_reflns_limit_l_min -22
_diffrn_reflns_number 23294
_diffrn_reflns_theta_max 26.35
_diffrn_reflns_theta_min 1.57
_exptl_absorpt_coefficient_mu 1.842
_exptl_absorpt_correction_type empirical
_exptl_crystal_colour colorless
_exptl_crystal_density_diffrn 1.330
_exptl_crystal_description plate
_exptl_crystal_F_000 1872
_exptl_crystal_size_max 0.43
_exptl_crystal_size_mid 0.38
_exptl_crystal_size_min 0.10
_refine_diff_density_max 1.151
_refine_diff_density_min -1.026
_refine_diff_density_rms 0.071
_refine_ls_extinction_method none
_refine_ls_goodness_of_fit_all 1.023
_refine_ls_goodness_of_fit_obs 1.039
_refine_ls_matrix_type full
_refine_ls_number_parameters 262
_refine_ls_number_reflns 4596
_refine_ls_number_restraints 0
_refine_ls_restrained_S_all 1.025
_refine_ls_restrained_S_obs 1.039
_refine_ls_R_factor_all 0.0760
_refine_ls_R_factor_obs 0.0512
_refine_ls_shift/esd_max -0.026
_refine_ls_shift/esd_mean 0.002
_refine_ls_structure_factor_coef Fsqd
_refine_ls_weighting_details 'w=1/[\s^2^(Fo^2^)+(0.0540P)^2^+19.4637P] where P=(Fo^2^+2Fc^2^)/3'
_refine_ls_weighting_scheme calc
_refine_ls_wR_factor_all 0.1431
_refine_ls_wR_factor_obs 0.1234
_reflns_number_observed 3384
_reflns_number_total 4597
_reflns_observed_criterion >2sigma(I)
_cod_data_source_file 901881fsup1.cif
_cod_data_source_block compound2
_cod_depositor_comments
;
The following automatic conversions were performed:

'_refine_ls_weighting_scheme' value 'calc
w=1/[\s^2^(Fo^2^)+(0.0540P)^2^+19.4637P] where P=(Fo^2^+2Fc^2^)/3'
was changed to 'calc'. New tag '_refine_ls_weighting_details' was
created. The value of the new tag was set to
'w=1/[\s^2^(Fo^2^)+(0.0540P)^2^+19.4637P] where P=(Fo^2^+2Fc^2^)/3'.

Automatic conversion script
Id: cif_fix_values 3143 2015-03-26 13:38:13Z robertas 
;
_cod_original_cell_volume 4508.5(16)
_cod_original_sg_symbol_H-M C2/c
_cod_database_code 7213051

loop_
_symmetry_equiv_pos_as_xyz
'x, y, z'
'-x, y, -z+1/2'
'x+1/2, y+1/2, z'
'-x+1/2, y+1/2, -z+1/2'
'-x, -y, -z'
'x, -y, z-1/2'
'-x+1/2, -y+1/2, -z'
'x+1/2, -y+1/2, z-1/2'

loop_
_atom_site_aniso_label
_atom_site_aniso_U_11
_atom_site_aniso_U_22
_atom_site_aniso_U_33
_atom_site_aniso_U_23
_atom_site_aniso_U_13
_atom_site_aniso_U_12
Br1 0.0613(3) 0.1050(4) 0.0635(3) 0.0134(3) 0.0530(3) 0.0110(3)
O1 0.0481(14) 0.0320(13) 0.0478(14) 0.0047(11) 0.0403(12) 0.0013(11)
O2 0.058(2) 0.0351(13) 0.0499(15) -0.0177(11) 0.0441(13) -0.0190(12)
C1 0.039(2) 0.032(2) 0.036(2) 0.0055(14) 0.029(2) 0.0098(15)
C2 0.037(2) 0.038(2) 0.035(2) 0.0002(15) 0.026(2) 0.0038(15)
C3 0.040(2) 0.034(2) 0.039(2) 0.0001(15) 0.030(2) 0.0000(15)
C4 0.045(2) 0.030(2) 0.035(2) -0.0006(14) 0.032(2) -0.0011(15)
C5 0.042(2) 0.028(2) 0.038(2) -0.0040(14) 0.031(2) -0.0015(14)
C6 0.044(2) 0.026(2) 0.042(2) 0.0025(14) 0.035(2) 0.0024(14)
C7 0.050(2) 0.035(2) 0.038(2) -0.0054(15) 0.036(2) -0.008(2)
C8 0.038(2) 0.031(2) 0.027(2) 0.0001(13) 0.0234(14) -0.0031(14)
C9 0.037(2) 0.034(2) 0.032(2) 0.0006(14) 0.0232(15) -0.0073(15)
C10 0.049(2) 0.027(2) 0.037(2) -0.0004(14) 0.028(2) -0.004(2)
C11 0.039(2) 0.037(2) 0.029(2) -0.0025(14) 0.0223(15) -0.001(2)
C12 0.037(2) 0.038(2) 0.026(2) -0.0042(14) 0.0208(14) -0.0080(15)
C13 0.046(2) 0.032(2) 0.029(2) -0.0050(13) 0.028(2) -0.0091(15)
C14 0.039(2) 0.040(2) 0.036(2) -0.0067(15) 0.028(2) -0.009(2)
C15 0.042(2) 0.045(2) 0.036(2) -0.002(2) 0.027(2) -0.010(2)
C16 0.039(2) 0.050(2) 0.035(2) 0.001(2) 0.026(2) -0.006(2)
C17 0.047(2) 0.087(3) 0.041(2) -0.003(2) 0.033(2) -0.012(2)
C18 0.082(4) 0.128(5) 0.075(3) -0.035(3) 0.060(3) -0.064(4)
C19 0.113(5) 0.116(5) 0.090(4) -0.051(4) 0.078(4) -0.081(4)
C20 0.085(3) 0.080(3) 0.057(3) -0.029(2) 0.054(3) -0.043(3)
C21 0.075(3) 0.036(2) 0.068(3) 0.009(2) 0.059(2) 0.000(2)
C22 0.082(3) 0.040(2) 0.073(3) 0.004(2) 0.062(3) -0.003(2)
C23 0.093(4) 0.034(2) 0.092(4) 0.001(2) 0.068(3) -0.005(2)
C24 0.081(3) 0.071(3) 0.055(3) -0.033(2) 0.051(3) -0.040(3)
C25 0.109(4) 0.071(3) 0.100(4) -0.058(3) 0.086(4) -0.053(3)
C26 0.218(9) 0.124(6) 0.181(8) -0.100(6) 0.169(8) -0.120(6)

loop_
_atom_site_label
_atom_site_type_symbol
_atom_site_fract_x
_atom_site_fract_y
_atom_site_fract_z
_atom_site_U_iso_or_equiv
_atom_site_thermal_displace_type
_atom_site_occupancy
_atom_site_calc_flag
Br1 Br 0.24748(2) 0.41786(6) 0.04119(3) 0.0668(2) Uani 1 d
O1 O 0.05165(9) 0.1870(2) 0.2450(2) 0.0353(6) Uani 1 d
O2 O -0.07872(10) 0.1593(2) 0.0557(2) 0.0400(6) Uani 1 d
C1 C 0.12827(13) 0.3265(3) 0.3032(2) 0.0313(7) Uani 1 d
C2 C 0.15915(13) 0.4092(4) 0.2869(2) 0.0331(7) Uani 1 d
H2 H 0.1891 0.4483 0.3338 0.040 Uiso 1 calc
C3 C 0.14589(13) 0.4347(4) 0.2007(2) 0.0330(7) Uani 1 d
C4 C 0.09927(13) 0.3852(3) 0.1314(2) 0.0316(7) Uani 1 d
H4 H 0.0894 0.4059 0.0742 0.038 Uiso 1 calc
C5 C 0.06681(13) 0.3049(3) 0.1453(2) 0.0308(7) Uani 1 d
C6 C 0.08340(13) 0.2698(3) 0.2316(2) 0.0310(7) Uani 1 d
C7 C 0.01209(14) 0.2715(4) 0.0709(2) 0.0349(8) Uani 1 d
H7A H 0.0051 0.1732 0.0723 0.042 Uiso 1 calc
H7B H 0.0079 0.2914 0.0150 0.042 Uiso 1 calc
C8 C -0.02572(12) 0.3594(3) 0.0806(2) 0.0288(7) Uani 1 d
C9 C -0.01622(13) 0.5009(4) 0.1009(2) 0.0319(7) Uani 1 d
H9 H 0.0121 0.5426 0.1047 0.038 Uiso 1 calc
C10 C -0.04816(14) 0.5803(3) 0.1155(2) 0.0355(8) Uani 1 d
H10 H -0.0421 0.6753 0.1266 0.043 Uiso 1 calc
C11 C -0.08915(13) 0.5181(4) 0.1137(2) 0.0331(7) Uani 1 d
H11 H -0.1101 0.5715 0.1249 0.040 Uiso 1 calc
C12 C -0.09946(13) 0.3764(4) 0.0954(2) 0.0314(7) Uani 1 d
C13 C -0.06838(13) 0.3002(3) 0.0762(2) 0.0314(7) Uani 1 d
C14 C -0.14076(13) 0.3077(4) 0.1040(2) 0.0343(8) Uani 1 d
H14A H -0.1741 0.3492 0.0624 0.041 Uiso 1 calc
H14B H -0.1426 0.2091 0.0907 0.041 Uiso 1 calc
C15 C 0.18249(14) 0.5084(4) 0.1848(2) 0.0382(8) Uani 1 d
C16 C 0.19245(14) 0.4518(4) 0.1246(2) 0.0383(8) Uani 1 d
H16 H 0.1735 0.3755 0.0906 0.046 Uiso 1 calc
C17 C 0.2305(2) 0.5091(5) 0.1155(3) 0.0539(11) Uani 1 d
C18 C 0.2581(2) 0.6212(7) 0.1617(4) 0.086(2) Uani 1 d
H18 H 0.2833 0.6584 0.1545 0.103 Uiso 1 calc
C19 C 0.2478(3) 0.6798(7) 0.2205(4) 0.095(2) Uani 1 d
H19 H 0.2661 0.7582 0.2525 0.114 Uiso 1 calc
C20 C 0.2104(2) 0.6230(5) 0.2324(3) 0.0660(14) Uani 1 d
H20 H 0.2044 0.6629 0.2727 0.079 Uiso 1 calc
C21 C 0.0692(2) 0.0449(4) 0.2692(3) 0.0493(10) Uani 1 d
H21A H 0.0533 0.0052 0.2981 0.059 Uiso 1 calc
H21B H 0.1062 0.0456 0.3114 0.059 Uiso 1 calc
C22 C 0.0576(2) -0.0470(4) 0.1943(3) 0.0542(11) Uani 1 d
H22A H 0.0725 -0.0072 0.1640 0.065 Uiso 1 calc
H22B H 0.0205 -0.0524 0.1530 0.065 Uiso 1 calc
C23 C 0.0791(2) -0.1930(4) 0.2261(4) 0.0639(13) Uani 1 d
H23A H 0.0709 -0.2503 0.1767 0.096 Uiso 1 calc
H23B H 0.0641 -0.2329 0.2558 0.096 Uiso 1 calc
H23C H 0.1159 -0.1880 0.2659 0.096 Uiso 1 calc
C24 C -0.1115(2) 0.1377(5) -0.0379(3) 0.0618(13) Uani 1 d
H24A H -0.0945 0.1708 -0.0663 0.074 Uiso 1 calc
H24B H -0.1435 0.1892 -0.0616 0.074 Uiso 1 calc
C25 C -0.1228(2) -0.0164(6) -0.0549(4) 0.078(2) Uani 1 d
H25A H -0.1401 -0.0347 -0.1173 0.094 Uiso 1 calc
H25B H -0.0906 -0.0681 -0.0246 0.094 Uiso 1 calc
C26 C -0.1564(4) -0.0644(8) -0.0233(6) 0.143(4) Uani 1 d
H26A H -0.1634 -0.1622 -0.0351 0.215 Uiso 1 calc
H26B H -0.1883 -0.0134 -0.0535 0.215 Uiso 1 calc
H26C H -0.1389 -0.0482 0.0387 0.215 Uiso 1 calc

loop_
_atom_type_symbol
_atom_type_description
_atom_type_scat_dispersion_real
_atom_type_scat_dispersion_imag
_atom_type_scat_source
C C 0.0033 0.0016 'International Tables Vol C Tables 4.2.6.8 and 6.1.1.4'
H H 0.0000 0.0000 'International Tables Vol C Tables 4.2.6.8 and 6.1.1.4'
O O 0.0106 0.0060 'International Tables Vol C Tables 4.2.6.8 and 6.1.1.4'
Br Br -0.2901 2.4595 'International Tables Vol C Tables 4.2.6.8 and 6.1.1.4'

loop_
_geom_angle_atom_site_label_1
_geom_angle_atom_site_label_2
_geom_angle_atom_site_label_3
_geom_angle
_geom_angle_site_symmetry_1
_geom_angle_site_symmetry_3
C6 O1 C21 114.3(3) . .
C13 O2 C24 111.4(3) . .
C2 C1 C6 118.2(3) . .
C2 C1 C14 121.0(3) . 2
C6 C1 C14 120.7(3) . 2
C1 C2 C3 121.3(3) . .
C4 C3 C2 118.8(3) . .
C4 C3 C15 120.7(3) . .
C2 C3 C15 120.5(3) . .
C3 C4 C5 121.4(3) . .
C4 C5 C6 118.4(3) . .
C4 C5 C7 121.3(3) . .
C6 C5 C7 119.8(3) . .
O1 C6 C1 120.0(3) . .
O1 C6 C5 118.3(3) . .
C1 C6 C5 121.5(3) . .
C5 C7 C8 109.5(3) . .
C9 C8 C13 117.8(3) . .
C9 C8 C7 120.2(3) . .
C13 C8 C7 121.8(3) . .
C10 C9 C8 121.1(3) . .
C11 C10 C9 119.9(3) . .
C10 C11 C12 120.9(3) . .
C13 C12 C11 118.1(3) . .
C13 C12 C14 122.1(3) . .
C11 C12 C14 119.6(3) . .
C12 C13 O2 119.1(3) . .
C12 C13 C8 122.0(3) . .
O2 C13 C8 118.8(3) . .
C1 C14 C12 110.1(3) 2 .
C20 C15 C16 118.2(3) . .
C20 C15 C3 122.7(3) . .
C16 C15 C3 118.8(3) . .
C17 C16 C15 120.1(4) . .
C18 C17 C16 122.2(4) . .
C18 C17 Br1 119.0(3) . .
C16 C17 Br1 118.7(3) . .
C17 C18 C19 118.1(4) . .
C18 C19 C20 121.1(5) . .
C15 C20 C19 120.2(4) . .
O1 C21 C22 114.6(3) . .
C21 C22 C23 111.1(4) . .
O2 C24 C25 108.4(4) . .
C26 C25 C24 110.5(4) . .

loop_
_geom_bond_atom_site_label_1
_geom_bond_atom_site_label_2
_geom_bond_distance
_geom_bond_site_symmetry_2
Br1 C17 1.905(4) .
O1 C6 1.383(4) .
O1 C21 1.444(4) .
O2 C13 1.392(4) .
O2 C24 1.442(5) .
C1 C2 1.391(5) .
C1 C6 1.394(5) .
C1 C14 1.519(4) 2
C2 C3 1.405(5) .
C3 C4 1.382(5) .
C3 C15 1.489(4) .
C4 C5 1.392(4) .
C5 C6 1.398(5) .
C5 C7 1.515(5) .
C7 C8 1.526(5) .
C8 C9 1.395(5) .
C8 C13 1.396(4) .
C9 C10 1.381(5) .
C10 C11 1.384(5) .
C11 C12 1.394(5) .
C12 C13 1.393(5) .
C12 C14 1.518(4) .
C14 C1 1.519(4) 2
C15 C20 1.373(6) .
C15 C16 1.396(5) .
C16 C17 1.387(5) .
C17 C18 1.344(7) .
C18 C19 1.387(7) .
C19 C20 1.396(6) .
C21 C22 1.491(6) .
C22 C23 1.522(6) .
C24 C25 1.511(7) .
C25 C26 1.506(8) .
